data_7010146
loop_
_publ_author_name
'Davenport, Adam J.'
'Davies, David L.'
'Fawcett, John'
'Garratt, Shaun A.'
'Russell, David R.'

_publ_section_title
;
 Arene ruthenium complexes with pyridyloxazolines: synthesis and
 applications as asymmetric catalysts for Diels--Alder
 reactions&#x200A;&#x2020;
;
_journal_issue 23
_journal_name_full 'Journal of the Chemical Society, Dalton Transactions'
_journal_page_first 4432
_journal_paper_doi 10.1039/b006530g
_journal_year 2000
_chemical_formula_moiety '(C24 H24 Cl N2 O Ru)(F6 Sb)'
_chemical_formula_sum 'C24 H24 Cl F6 N2 O Ru Sb'
_chemical_formula_weight 728.72
_chemical_name_systematic
; 
 ? 
;
_space_group_IT_number 19
_symmetry_cell_setting orthorhombic
_symmetry_space_group_name_Hall 'P 2ac 2ab'
_symmetry_space_group_name_H-M 'P 21 21 21'
_atom_sites_solution_hydrogens geom
_atom_sites_solution_primary direct
_atom_sites_solution_secondary difmap
_audit_creation_method SHELXL
_cell_angle_alpha 90.00
_cell_angle_beta 90.00
_cell_angle_gamma 90.00
_cell_formula_units_Z 4
_cell_length_a 11.524(3)
_cell_length_b 11.672(2)
_cell_length_c 19.208(7)
_cell_measurement_reflns_used 60
_cell_measurement_temperature 190(2)
_cell_measurement_theta_max 12.60
_cell_measurement_theta_min 4.72
_cell_volume 2583.6(12)
_computing_cell_refinement 'XSCANS (Fait, 1991)'
_computing_data_collection 'XSCANS (Fait, 1991)'
_computing_data_reduction 'XSCANS (Fait, 1991)'
_computing_molecular_graphics 'SHELXtl/pc ver5.0(Sheldrick, 1996)'
_computing_publication_material 'SHELXtl/pc ver5.0(Sheldrick, 1996)'
_computing_structure_refinement 'SHELXtl/pc ver5.0(Sheldrick, 1996)'
_computing_structure_solution 'SHELXtl/pc ver5.0(Sheldrick, 1996)'
_diffrn_ambient_temperature 190(2)
_diffrn_measurement_device 'Siemens P4 diffractometer'
_diffrn_measurement_method 'omega scans'
_diffrn_radiation_monochromator graphite
_diffrn_radiation_source 'fine-focus sealed tube'
_diffrn_radiation_type MoK\a
_diffrn_radiation_wavelength 0.71073
_diffrn_reflns_av_R_equivalents 0.0381
_diffrn_reflns_av_sigmaI/netI 0.0358
_diffrn_reflns_limit_h_max 14
_diffrn_reflns_limit_h_min -1
_diffrn_reflns_limit_k_max 14
_diffrn_reflns_limit_k_min -1
_diffrn_reflns_limit_l_max 24
_diffrn_reflns_limit_l_min -24
_diffrn_reflns_number 6784
_diffrn_reflns_theta_max 27.02
_diffrn_reflns_theta_min 2.70
_diffrn_standards_decay_% <1
_diffrn_standards_interval_count 97
_diffrn_standards_number 3
_exptl_absorpt_coefficient_mu 1.797
_exptl_absorpt_correction_T_max 0.65
_exptl_absorpt_correction_T_min 0.57
_exptl_absorpt_correction_type 'semi empirical based on psi scan data'
_exptl_crystal_colour orange
_exptl_crystal_density_diffrn 1.873
_exptl_crystal_density_meas ?
_exptl_crystal_description dodecahedron
_exptl_crystal_F_000 1424
_exptl_crystal_size_max 0.56
_exptl_crystal_size_mid 0.50
_exptl_crystal_size_min 0.47
_refine_diff_density_max 0.888
_refine_diff_density_min -1.337
_refine_diff_density_rms 0.112
_refine_ls_abs_structure_details 'Flack H D (1983), Acta Cryst. A39, 876-881'
_refine_ls_abs_structure_Flack -0.06(4)
_refine_ls_extinction_method none
_refine_ls_goodness_of_fit_all 1.064
_refine_ls_goodness_of_fit_obs 1.057
_refine_ls_hydrogen_treatment constr
_refine_ls_matrix_type full
_refine_ls_number_parameters 325
_refine_ls_number_reflns 5463
_refine_ls_number_restraints 0
_refine_ls_restrained_S_all 1.064
_refine_ls_restrained_S_obs 1.057
_refine_ls_R_factor_all 0.0493
_refine_ls_R_factor_obs 0.0428
_refine_ls_shift/esd_max -0.006
_refine_ls_shift/esd_mean 0.000
_refine_ls_structure_factor_coef Fsqd
_refine_ls_weighting_details 'w=1/[\s^2^(Fo^2^)+(0.0493P)^2^+8.1485P] where P=(Fo^2^+2Fc^2^)/3'
_refine_ls_weighting_scheme calc
_refine_ls_wR_factor_all 0.1094
_refine_ls_wR_factor_obs 0.1035
_reflns_number_observed 4974
_reflns_number_total 5463
_reflns_observed_criterion >2sigma(I)
_cod_data_source_file b006530g.txt
_cod_data_source_block 12
_cod_depositor_comments
;
The following automatic conversions were performed:
'_symmetry_cell_setting' value 'Orthorhombic' changed to 'orthorhombic'
according to '/home/saulius/struct/CIF-dictionaries/cif_core.dic'
dictionary named 'cif_core.dic' version 2.4.1 from 2010-06-29.

Automatic conversion script
Id: cif_fix_enum 1527 2010-12-29 10:47:43Z saulius 

The following automatic conversions were performed:

'_exptl_crystal_density_meas' value 'mot measured' was changed to '?'
- the value is perceived as not measured.

Automatic conversion script
Id: cif_fix_values 3008 2015-01-20 13:52:24Z robertas 

The following automatic conversions were performed:

'_refine_ls_weighting_scheme' value 'calc
w=1/[\s^2^(Fo^2^)+(0.0493P)^2^+8.1485P] where P=(Fo^2^+2Fc^2^)/3' was
changed to 'calc'. New tag '_refine_ls_weighting_details' was
created. The value of the new tag was set to
'w=1/[\s^2^(Fo^2^)+(0.0493P)^2^+8.1485P] where P=(Fo^2^+2Fc^2^)/3'.

Automatic conversion script
Id: cif_fix_values 3143 2015-03-26 13:38:13Z robertas 
;
_cod_original_sg_symbol_H-M P2(1)2(1)2(1)
_cod_database_code 7010146

loop_
_symmetry_equiv_pos_as_xyz
'x, y, z'
'-x+1/2, -y, z+1/2'
'-x, y+1/2, -z+1/2'
'x+1/2, -y+1/2, -z'

loop_
_atom_site_aniso_label
_atom_site_aniso_U_11
_atom_site_aniso_U_22
_atom_site_aniso_U_33
_atom_site_aniso_U_23
_atom_site_aniso_U_13
_atom_site_aniso_U_12
Sb1 0.0572(3) 0.0534(3) 0.0323(2) 0.0077(2) -0.0029(2) -0.0185(3)
F1 0.064(3) 0.064(3) 0.058(3) 0.002(3) -0.001(3) -0.024(3)
F2 0.157(8) 0.296(13) 0.078(5) 0.048(7) -0.013(5) -0.176(9)
F3 0.201(9) 0.204(9) 0.037(3) 0.031(5) -0.027(4) -0.133(8)
F4 0.082(4) 0.067(3) 0.038(2) 0.003(2) -0.015(2) -0.009(3)
F5 0.103(6) 0.130(6) 0.162(8) -0.085(6) 0.005(6) 0.032(5)
F6 0.168(7) 0.035(3) 0.241(10) -0.026(4) -0.149(8) 0.021(4)
Ru1 0.0277(2) 0.0237(2) 0.0239(2) 0.0027(2) -0.0033(2) -0.0045(2)
Cl1 0.0412(8) 0.0230(6) 0.0454(9) -0.0012(6) -0.0057(7) -0.0025(6)
O1 0.036(2) 0.037(3) 0.035(2) 0.001(2) -0.014(2) 0.000(2)
N1 0.024(2) 0.023(2) 0.029(3) -0.001(2) -0.008(2) -0.002(2)
N2 0.036(3) 0.032(2) 0.026(2) 0.004(2) -0.003(2) -0.006(3)
C1 0.026(3) 0.035(3) 0.064(5) -0.006(3) -0.002(3) -0.001(3)
C2 0.032(3) 0.032(3) 0.041(4) -0.005(3) 0.009(3) 0.001(3)
C3 0.040(4) 0.038(3) 0.046(4) -0.010(3) 0.012(3) -0.004(3)
C4 0.061(5) 0.035(4) 0.048(4) -0.004(3) 0.023(4) -0.006(4)
C5 0.063(5) 0.047(5) 0.046(5) 0.015(4) 0.023(4) 0.013(4)
C6 0.039(4) 0.046(4) 0.039(4) 0.003(3) 0.012(3) 0.003(3)
C7 0.031(3) 0.030(3) 0.036(4) -0.001(3) 0.004(3) 0.003(3)
C8 0.036(3) 0.029(3) 0.037(3) -0.003(3) -0.005(3) 0.004(3)
C9 0.034(3) 0.028(3) 0.046(4) -0.001(3) -0.010(3) 0.007(3)
C10 0.031(3) 0.023(3) 0.036(3) 0.005(3) -0.007(3) 0.001(2)
C11 0.040(3) 0.021(3) 0.030(3) 0.001(2) -0.008(3) -0.006(2)
C12 0.067(5) 0.034(3) 0.030(3) 0.000(3) -0.018(3) 0.000(4)
C13 0.091(6) 0.049(4) 0.022(3) 0.000(3) -0.001(4) 0.005(5)
C14 0.069(5) 0.056(5) 0.026(3) -0.004(3) 0.013(4) 0.000(4)
C15 0.046(4) 0.051(5) 0.034(4) 0.006(3) -0.002(3) 0.000(3)
C16 0.041(3) 0.042(4) 0.038(3) 0.020(4) -0.020(3) -0.018(3)
C17 0.049(4) 0.029(3) 0.044(4) 0.001(3) -0.018(3) -0.015(3)
C18 0.044(3) 0.034(3) 0.030(3) -0.008(3) -0.016(3) -0.008(3)
C19 0.035(3) 0.037(3) 0.027(3) 0.008(3) -0.007(2) -0.008(3)
C20 0.035(3) 0.033(3) 0.035(3) 0.000(3) -0.009(3) -0.011(3)
C21 0.025(3) 0.044(3) 0.039(4) 0.011(3) -0.004(2) 0.003(3)
C22 0.040(4) 0.064(5) 0.055(5) 0.035(4) -0.007(4) -0.021(4)
C23 0.069(5) 0.049(4) 0.036(4) -0.022(3) -0.012(4) 0.000(4)
C24 0.041(4) 0.037(4) 0.044(4) 0.010(3) -0.008(3) 0.004(3)

loop_
_atom_site_label
_atom_site_type_symbol
_atom_site_fract_x
_atom_site_fract_y
_atom_site_fract_z
_atom_site_U_iso_or_equiv
_atom_site_thermal_displace_type
_atom_site_occupancy
_atom_site_calc_flag
_atom_site_refinement_flags
_atom_site_disorder_group
Sb1 Sb 0.01676(5) -0.05473(5) 1.09117(3) 0.0476(2) Uani 1 d . .
F1 F 0.1529(5) 0.0296(5) 1.0794(3) 0.0621(13) Uani 1 d . .
F2 F -0.1142(8) -0.1394(11) 1.1033(4) 0.177(6) Uani 1 d . .
F3 F 0.0463(8) -0.0527(8) 1.1860(3) 0.147(4) Uani 1 d . .
F4 F -0.0093(5) -0.0519(5) 0.9965(2) 0.0623(13) Uani 1 d . .
F5 F -0.0606(7) 0.0872(7) 1.0969(5) 0.131(3) Uani 1 d . .
F6 F 0.0999(8) -0.1872(5) 1.0811(6) 0.148(4) Uani 1 d . .
Ru1 Ru 0.06940(4) 0.19804(4) 0.81623(2) 0.02511(11) Uani 1 d . .
Cl1 Cl 0.0141(2) 0.00318(12) 0.79632(9) 0.0365(3) Uani 1 d . .
O1 O -0.2405(4) 0.2792(4) 0.7181(3) 0.0357(10) Uani 1 d . .
N1 N -0.1048(4) 0.2430(4) 0.7985(3) 0.0253(10) Uani 1 d . .
N2 N 0.0566(5) 0.2026(5) 0.7058(3) 0.0312(11) Uani 1 d . .
C1 C -0.4083(6) 0.2408(6) 0.7912(4) 0.042(2) Uani 1 d . .
H1A H -0.4700(6) 0.2876(6) 0.8130(4) 0.050 Uiso 1 calc R .
H1B H -0.4356(6) 0.2149(6) 0.7449(4) 0.050 Uiso 1 calc R .
C2 C -0.3785(6) 0.1406(6) 0.8360(4) 0.0349(15) Uani 1 d . .
C3 C -0.4401(7) 0.0433(6) 0.8513(4) 0.041(2) Uani 1 d . .
H3A H -0.5146(7) 0.0317(6) 0.8313(4) 0.050 Uiso 1 calc R .
C4 C -0.3938(7) -0.0384(7) 0.8961(4) 0.048(2) Uani 1 d . .
H4A H -0.4367(7) -0.1058(7) 0.9062(4) 0.058 Uiso 1 calc R .
C5 C -0.2865(8) -0.0224(7) 0.9258(4) 0.052(2) Uani 1 d . .
H5A H -0.2564(8) -0.0790(7) 0.9564(4) 0.062 Uiso 1 calc R .
C6 C -0.2215(6) 0.0750(6) 0.9118(4) 0.041(2) Uani 1 d . .
H6A H -0.1477(6) 0.0862(6) 0.9328(4) 0.050 Uiso 1 calc R .
C7 C -0.2669(6) 0.1552(6) 0.8666(4) 0.0322(14) Uani 1 d . .
C8 C -0.2098(6) 0.2642(6) 0.8393(4) 0.0338(14) Uani 1 d . .
H8A H -0.1962(6) 0.3214(6) 0.8772(4) 0.041 Uiso 1 calc R .
C9 C -0.2987(6) 0.3086(6) 0.7844(4) 0.0357(14) Uani 1 d . .
H9A H -0.3128(6) 0.3928(6) 0.7888(4) 0.043 Uiso 1 calc R .
C10 C -0.1321(6) 0.2502(5) 0.7338(3) 0.0298(13) Uani 1 d . .
C11 C -0.0500(5) 0.2236(4) 0.6801(3) 0.0302(13) Uani 1 d . .
C12 C -0.0753(8) 0.2181(6) 0.6096(3) 0.043(2) Uani 1 d . .
H12A H -0.1516(8) 0.2319(6) 0.5928(3) 0.052 Uiso 1 calc R .
C13 C 0.0138(9) 0.1920(7) 0.5650(4) 0.054(2) Uani 1 d . .
H13A H 0.0002(9) 0.1911(7) 0.5162(4) 0.065 Uiso 1 calc R .
C14 C 0.1214(8) 0.1675(7) 0.5898(4) 0.050(2) Uani 1 d . .
H14A H 0.1826(8) 0.1469(7) 0.5592(4) 0.060 Uiso 1 calc R .
C15 C 0.1395(7) 0.1733(7) 0.6615(4) 0.044(2) Uani 1 d . .
H15A H 0.2143(7) 0.1556(7) 0.6792(4) 0.053 Uiso 1 calc R .
C16 C 0.2209(6) 0.3131(6) 0.8159(4) 0.040(2) Uani 1 d . .
C17 C 0.1311(7) 0.3619(6) 0.8582(4) 0.041(2) Uani 1 d . .
H17A H 0.0929(7) 0.4344(6) 0.8426(4) 0.049 Uiso 1 calc R .
C18 C 0.0814(6) 0.2995(6) 0.9142(3) 0.0361(13) Uani 1 d . .
C19 C 0.1194(6) 0.1866(6) 0.9268(3) 0.0331(14) Uani 1 d . .
H19A H 0.0723(6) 0.1369(6) 0.9584(3) 0.040 Uiso 1 calc R .
C20 C 0.2083(6) 0.1350(6) 0.8860(4) 0.0344(14) Uani 1 d . .
C21 C 0.2569(5) 0.1985(7) 0.8307(4) 0.0359(14) Uani 1 d . .
H21A H 0.3065(5) 0.1576(7) 0.7959(4) 0.043 Uiso 1 calc R .
C22 C 0.2730(7) 0.3792(8) 0.7566(4) 0.053(2) Uani 1 d . .
H22A H 0.2379(7) 0.4556(8) 0.7545(4) 0.079 Uiso 1 calc R .
H22B H 0.2582(7) 0.3385(8) 0.7128(4) 0.079 Uiso 1 calc R .
H22C H 0.3569(7) 0.3865(8) 0.7638(4) 0.079 Uiso 1 calc R .
C23 C -0.0092(8) 0.3537(7) 0.9596(4) 0.051(2) Uani 1 d . .
H23A H -0.0248(8) 0.4317(7) 0.9433(4) 0.077 Uiso 1 calc R .
H23B H 0.0187(8) 0.3563(7) 1.0078(4) 0.077 Uiso 1 calc R .
H23C H -0.0808(8) 0.3084(7) 0.9575(4) 0.077 Uiso 1 calc R .
C24 C 0.2446(6) 0.0134(6) 0.9010(4) 0.041(2) Uani 1 d . .
H24A H 0.2011(6) -0.0156(6) 0.9411(4) 0.061 Uiso 1 calc R .
H24B H 0.3279(6) 0.0113(6) 0.9113(4) 0.061 Uiso 1 calc R .
H24C H 0.2284(6) -0.0347(6) 0.8603(4) 0.061 Uiso 1 calc R .

loop_
_atom_type_symbol
_atom_type_description
_atom_type_scat_dispersion_real
_atom_type_scat_dispersion_imag
_atom_type_scat_source
C C 0.0033 0.0016 'International Tables Vol C Tables 4.2.6.8 and 6.1.1.4'
H H 0.0000 0.0000 'International Tables Vol C Tables 4.2.6.8 and 6.1.1.4'
N N 0.0061 0.0033 'International Tables Vol C Tables 4.2.6.8 and 6.1.1.4'
O O 0.0106 0.0060 'International Tables Vol C Tables 4.2.6.8 and 6.1.1.4'
F F 0.0171 0.0103 'International Tables Vol C Tables 4.2.6.8 and 6.1.1.4'
Cl Cl 0.1484 0.1585 'International Tables Vol C Tables 4.2.6.8 and 6.1.1.4'
Ru Ru -1.2594 0.8363 'International Tables Vol C Tables 4.2.6.8 and 6.1.1.4'
Sb Sb -0.5866 1.5461 'International Tables Vol C Tables 4.2.6.8 and 6.1.1.4'

loop_
_geom_angle_atom_site_label_1
_geom_angle_atom_site_label_2
_geom_angle_atom_site_label_3
_geom_angle
_geom_angle_site_symmetry_1
_geom_angle_site_symmetry_3
_geom_angle_publ_flag
F2 Sb1 F6 89.4(6) . . ?
F2 Sb1 F4 90.1(3) . . ?
F6 Sb1 F4 89.8(4) . . ?
F2 Sb1 F3 91.9(3) . . ?
F6 Sb1 F3 91.1(5) . . ?
F4 Sb1 F3 177.9(3) . . ?
F2 Sb1 F1 178.8(5) . . ?
F6 Sb1 F1 89.6(3) . . ?
F4 Sb1 F1 90.5(2) . . ?
F3 Sb1 F1 87.6(3) . . ?
F2 Sb1 F5 94.5(6) . . ?
F6 Sb1 F5 175.6(5) . . ?
F4 Sb1 F5 88.0(3) . . ?
F3 Sb1 F5 91.0(5) . . ?
F1 Sb1 F5 86.6(3) . . ?
N1 Ru1 N2 76.5(2) . . ?
N1 Ru1 C21 165.3(2) . . ?
N2 Ru1 C21 101.3(2) . . ?
N1 Ru1 C17 98.7(3) . . ?
N2 Ru1 C17 111.5(2) . . ?
C21 Ru1 C17 68.2(3) . . ?
N1 Ru1 C16 127.2(2) . . ?
N2 Ru1 C16 92.1(2) . . ?
C21 Ru1 C16 38.1(3) . . ?
C17 Ru1 C16 38.0(3) . . ?
N1 Ru1 C19 114.9(2) . . ?
N2 Ru1 C19 168.6(2) . . ?
C21 Ru1 C19 67.5(3) . . ?
C17 Ru1 C19 67.3(3) . . ?
C16 Ru1 C19 80.4(3) . . ?
N1 Ru1 C20 150.6(2) . . ?
N2 Ru1 C20 131.5(2) . . ?
C21 Ru1 C20 37.5(2) . . ?
C17 Ru1 C20 80.4(3) . . ?
C16 Ru1 C20 68.4(2) . . ?
C19 Ru1 C20 37.6(3) . . ?
N1 Ru1 C18 93.6(2) . . ?
N2 Ru1 C18 146.4(2) . . ?
C21 Ru1 C18 80.2(3) . . ?
C17 Ru1 C18 37.4(3) . . ?
C16 Ru1 C18 68.2(3) . . ?
C19 Ru1 C18 37.1(3) . . ?
C20 Ru1 C18 67.7(3) . . ?
N1 Ru1 Cl1 87.52(14) . . ?
N2 Ru1 Cl1 81.1(2) . . ?
C21 Ru1 Cl1 106.7(2) . . ?
C17 Ru1 Cl1 166.8(2) . . ?
C16 Ru1 Cl1 142.2(2) . . ?
C19 Ru1 Cl1 99.6(2) . . ?
C20 Ru1 Cl1 88.5(2) . . ?
C18 Ru1 Cl1 131.1(2) . . ?
C10 O1 C9 106.9(5) . . ?
C10 N1 C8 107.7(5) . . ?
C10 N1 Ru1 114.0(4) . . ?
C8 N1 Ru1 138.2(4) . . ?
C15 N2 C11 117.9(6) . . ?
C15 N2 Ru1 125.8(5) . . ?
C11 N2 Ru1 115.7(4) . . ?
C2 C1 C9 105.7(6) . . ?
C3 C2 C7 118.6(7) . . ?
C3 C2 C1 130.8(7) . . ?
C7 C2 C1 110.6(6) . . ?
C2 C3 C4 120.1(7) . . ?
C5 C4 C3 120.6(7) . . ?
C4 C5 C6 121.1(8) . . ?
C7 C6 C5 118.2(7) . . ?
C6 C7 C2 121.4(6) . . ?
C6 C7 C8 128.2(6) . . ?
C2 C7 C8 110.3(6) . . ?
N1 C8 C7 113.5(5) . . ?
N1 C8 C9 103.7(5) . . ?
C7 C8 C9 103.1(5) . . ?
O1 C9 C1 109.6(6) . . ?
O1 C9 C8 101.9(5) . . ?
C1 C9 C8 108.6(6) . . ?
N1 C10 O1 117.8(6) . . ?
N1 C10 C11 121.3(6) . . ?
O1 C10 C11 120.8(6) . . ?
N2 C11 C12 122.9(7) . . ?
N2 C11 C10 112.2(5) . . ?
C12 C11 C10 125.0(7) . . ?
C13 C12 C11 117.5(8) . . ?
C14 C13 C12 120.7(7) . . ?
C13 C14 C15 118.3(7) . . ?
N2 C15 C14 122.6(7) . . ?
C21 C16 C17 118.0(6) . . ?
C21 C16 C22 121.0(7) . . ?
C17 C16 C22 121.0(7) . . ?
C21 C16 Ru1 70.1(4) . . ?
C17 C16 Ru1 70.7(4) . . ?
C22 C16 Ru1 129.2(5) . . ?
C18 C17 C16 121.1(7) . . ?
C18 C17 Ru1 72.5(4) . . ?
C16 C17 Ru1 71.3(4) . . ?
C19 C18 C17 119.0(7) . . ?
C19 C18 C23 120.7(6) . . ?
C17 C18 C23 120.3(7) . . ?
C19 C18 Ru1 70.6(4) . . ?
C17 C18 Ru1 70.0(4) . . ?
C23 C18 Ru1 132.3(5) . . ?
C18 C19 C20 121.7(6) . . ?
C18 C19 Ru1 72.4(3) . . ?
C20 C19 Ru1 71.6(4) . . ?
C21 C20 C19 118.5(6) . . ?
C21 C20 C24 121.9(7) . . ?
C19 C20 C24 119.6(6) . . ?
C21 C20 Ru1 69.9(4) . . ?
C19 C20 Ru1 70.8(4) . . ?
C24 C20 Ru1 129.0(5) . . ?
C20 C21 C16 121.7(7) . . ?
C20 C21 Ru1 72.6(4) . . ?
C16 C21 Ru1 71.8(4) . . ?

loop_
_geom_bond_atom_site_label_1
_geom_bond_atom_site_label_2
_geom_bond_distance
_geom_bond_site_symmetry_2
_geom_bond_publ_flag
Sb1 F2 1.819(6) . ?
Sb1 F6 1.829(7) . ?
Sb1 F4 1.844(4) . ?
Sb1 F3 1.853(6) . ?
Sb1 F1 1.866(5) . ?
Sb1 F5 1.885(8) . ?
Ru1 N1 2.103(5) . ?
Ru1 N2 2.126(5) . ?
Ru1 C21 2.179(6) . ?
Ru1 C17 2.195(7) . ?
Ru1 C16 2.203(6) . ?
Ru1 C19 2.204(6) . ?
Ru1 C20 2.213(7) . ?
Ru1 C18 2.227(6) . ?
Ru1 Cl1 2.393(2) . ?
O1 C10 1.328(8) . ?
O1 C9 1.479(9) . ?
N1 C10 1.285(8) . ?
N1 C8 1.462(9) . ?
N2 C15 1.325(9) . ?
N2 C11 1.346(8) . ?
C1 C2 1.493(10) . ?
C1 C9 1.496(9) . ?
C2 C3 1.370(10) . ?
C2 C7 1.425(10) . ?
C3 C4 1.391(11) . ?
C4 C5 1.374(12) . ?
C5 C6 1.388(11) . ?
C6 C7 1.380(10) . ?
C7 C8 1.525(9) . ?
C8 C9 1.559(9) . ?
C10 C11 1.435(9) . ?
C11 C12 1.387(9) . ?
C12 C13 1.372(12) . ?
C13 C14 1.359(12) . ?
C14 C15 1.393(11) . ?
C16 C21 1.430(10) . ?
C16 C17 1.433(11) . ?
C16 C22 1.501(10) . ?
C17 C18 1.420(10) . ?
C18 C19 1.409(10) . ?
C18 C23 1.501(10) . ?
C19 C20 1.423(10) . ?
C20 C21 1.411(9) . ?
C20 C24 1.508(9) . ?
